data_7055709
loop_
_publ_author_name
'Shang, Di'
'Ni, Jue chen'
'Gao, Xin Yu'
'Li, Cheng Ren'
'Lin, Xiao Meng'
'Wang, Zhi Nan'
'Du, Ning'
'Li, Shuang'
'Xing, Yong Heng'

_publ_section_title
;
 The various structures of complexes fabricated with transition metal and
 triazole ligands and inhibiting effect on luminescent xanthine
;
_journal_name_full 'New J. Chem.'
_journal_paper_doi 10.1039/C6NJ01503D
_journal_year 2016
_chemical_formula_sum 'C22 H36 Co2 N6 O19'
_chemical_formula_weight 806.43
_space_group_crystal_system monoclinic
_space_group_IT_number 15
_space_group_name_Hall '-C 2yc'
_space_group_name_H-M_alt 'C 1 2/c 1'
_symmetry_space_group_name_Hall '-C 2yc'
_symmetry_space_group_name_H-M 'C 1 2/c 1'
_atom_sites_solution_hydrogens mixed
_audit_creation_method SHELXL-2014/7
_audit_update_record
;
2016-07-07 deposited with the CCDC.
2016-08-03 downloaded from the CCDC.
;
_cell_angle_alpha 90
_cell_angle_beta 95.083(15)
_cell_angle_gamma 90
_cell_formula_units_Z 4
_cell_length_a 25.74(2)
_cell_length_b 9.689(9)
_cell_length_c 13.887(13)
_cell_measurement_reflns_used 2742
_cell_measurement_temperature 293(2)
_cell_measurement_theta_max 26.54
_cell_measurement_theta_min 2.28
_cell_volume 3450(5)
_computing_structure_refinement 'SHELXL-2014/7 (Sheldrick, 2014)'
_diffrn_ambient_temperature 293(2)
_diffrn_measured_fraction_theta_full 0.999
_diffrn_measured_fraction_theta_max 0.973
_diffrn_measurement_device_type 'CCD area detector'
_diffrn_measurement_method 'phi and omega scans'
_diffrn_radiation_type MoK\a
_diffrn_radiation_wavelength 0.71073
_diffrn_reflns_av_R_equivalents 0.0254
_diffrn_reflns_av_unetI/netI 0.0328
_diffrn_reflns_Laue_measured_fraction_full 0.999
_diffrn_reflns_Laue_measured_fraction_max 0.973
_diffrn_reflns_limit_h_max 26
_diffrn_reflns_limit_h_min -33
_diffrn_reflns_limit_k_max 12
_diffrn_reflns_limit_k_min -12
_diffrn_reflns_limit_l_max 16
_diffrn_reflns_limit_l_min -18
_diffrn_reflns_number 9828
_diffrn_reflns_point_group_measured_fraction_full 0.999
_diffrn_reflns_point_group_measured_fraction_max 0.973
_diffrn_reflns_theta_full 25.242
_diffrn_reflns_theta_max 27.447
_diffrn_reflns_theta_min 2.247
_exptl_absorpt_coefficient_mu 1.047
_exptl_absorpt_correction_T_max 0.7373
_exptl_absorpt_correction_T_min 0.6501
_exptl_absorpt_correction_type multi-scan
_exptl_absorpt_process_details sadabs
_exptl_crystal_colour deepred
_exptl_crystal_density_diffrn 1.553
_exptl_crystal_density_method 'not measured'
_exptl_crystal_description block
_exptl_crystal_F_000 1664
_exptl_crystal_size_max 0.450
_exptl_crystal_size_mid 0.390
_exptl_crystal_size_min 0.310
_refine_diff_density_max 0.314
_refine_diff_density_min -0.211
_refine_diff_density_rms 0.050
_refine_ls_extinction_method none
_refine_ls_goodness_of_fit_ref 1.028
_refine_ls_hydrogen_treatment mixed
_refine_ls_matrix_type full
_refine_ls_number_parameters 272
_refine_ls_number_reflns 3830
_refine_ls_number_restraints 30
_refine_ls_restrained_S_all 1.027
_refine_ls_R_factor_all 0.0454
_refine_ls_R_factor_gt 0.0304
_refine_ls_shift/su_max 0.000
_refine_ls_shift/su_mean 0.000
_refine_ls_structure_factor_coef Fsqd
_refine_ls_weighting_details 'w=1/[\s^2^(Fo^2^)+(0.0340P)^2^+1.1610P] where P=(Fo^2^+2Fc^2^)/3'
_refine_ls_weighting_scheme calc
_refine_ls_wR_factor_gt 0.0677
_refine_ls_wR_factor_ref 0.0732
_reflns_Friedel_coverage 0.000
_reflns_number_gt 3018
_reflns_number_total 3830
_reflns_threshold_expression 'I > 2\s(I)'
_cod_data_source_file c6nj01503d2.cif
_cod_data_source_block complex2
_cod_database_code 7055709
_shelx_shelxl_version_number 2014/7
_shelx_space_group_comment
;
The symmetry employed for this shelxl refinement is uniquely defined
by the following loop, which should always be used as a source of
symmetry information in preference to the above space-group names.
They are only intended as comments.
;
_shelx_estimated_absorpt_t_min 0.650
_shelx_estimated_absorpt_t_max 0.737

loop_
_space_group_symop_operation_xyz
'x, y, z'
'-x, y, -z+1/2'
'x+1/2, y+1/2, z'
'-x+1/2, y+1/2, -z+1/2'
'-x, -y, -z'
'x, -y, z-1/2'
'-x+1/2, -y+1/2, -z'
'x+1/2, -y+1/2, z-1/2'

loop_
_atom_site_label
_atom_site_type_symbol
_atom_site_fract_x
_atom_site_fract_y
_atom_site_fract_z
_atom_site_U_iso_or_equiv
_atom_site_adp_type
_atom_site_occupancy
_atom_site_site_symmetry_order
_atom_site_calc_flag
_atom_site_refinement_flags_posn
_atom_site_refinement_flags_adp
_atom_site_refinement_flags_occupancy
_atom_site_disorder_assembly
_atom_site_disorder_group
Co1 Co 0.28674(2) 0.38858(2) 0.20583(2) 0.02668(9) Uani 1 1 d . . . . .
O1 O 0.32218(6) 0.19674(14) 0.17927(10) 0.0361(3) Uani 1 1 d D . . . .
H1A H 0.3296(9) 0.183(2) 0.1227(9) 0.054 Uiso 1 1 d D U . . .
H1B H 0.3018(8) 0.1375(19) 0.1971(15) 0.054 Uiso 1 1 d D U . . .
O2 O 0.28598(5) 0.81438(13) 0.25565(10) 0.0319(3) Uani 1 1 d . . . . .
O3 O 0.31510(6) 0.35976(16) 0.35620(11) 0.0424(4) Uani 1 1 d D . . . .
H3A H 0.3232(9) 0.4352(14) 0.3810(17) 0.064 Uiso 1 1 d D U . . .
H3B H 0.3355(14) 0.297(2) 0.372(3) 0.064 Uiso 0.5 1 d D U P A 1
H3E H 0.2929(16) 0.317(3) 0.384(3) 0.064 Uiso 0.5 1 d D U P B 2
O4 O 0.25344(5) 0.41282(16) 0.06134(10) 0.0380(3) Uani 1 1 d D . . . .
H4A H 0.2746(7) 0.397(2) 0.0218(14) 0.057 Uiso 1 1 d D U . . .
H4B H 0.2245(5) 0.379(2) 0.0475(16) 0.057 Uiso 1 1 d D U . . .
O5 O 0.26202(5) 0.58822(13) 0.24153(10) 0.0313(3) Uani 1 1 d . . . . .
O6 O 0.66827(5) 0.61294(14) 0.05622(10) 0.0360(3) Uani 1 1 d . . . . .
O7 O 0.64770(5) 0.83132(15) 0.00798(10) 0.0377(3) Uani 1 1 d . . . . .
N1 N 0.42199(6) 0.63084(15) 0.13888(11) 0.0264(3) Uani 1 1 d . . . . .
N2 N 0.40052(6) 0.49942(16) 0.13958(11) 0.0293(4) Uani 1 1 d . . . . .
N3 N 0.35374(6) 0.51448(15) 0.17280(11) 0.0275(3) Uani 1 1 d . . . . .
C1 C 0.63580(7) 0.7118(2) 0.04065(13) 0.0285(4) Uani 1 1 d . . . . .
C2 C 0.57871(7) 0.6875(2) 0.06237(13) 0.0268(4) Uani 1 1 d . . . . .
C3 C 0.56356(7) 0.5632(2) 0.10592(13) 0.0291(4) Uani 1 1 d . . . . .
H3 H 0.5881 0.4936 0.1187 0.035 Uiso 1 1 calc R U . . .
C4 C 0.51209(7) 0.5428(2) 0.13018(13) 0.0289(4) Uani 1 1 d . . . . .
H4 H 0.5028 0.4614 0.1597 0.035 Uiso 1 1 calc R U . . .
C5 C 0.47491(7) 0.64841(19) 0.10889(13) 0.0266(4) Uani 1 1 d . . . . .
C6 C 0.48800(7) 0.7683(2) 0.05973(15) 0.0375(5) Uani 1 1 d . . . . .
H6A H 0.4627 0.8343 0.0420 0.045 Uiso 1 1 calc R U . . .
C7 C 0.54012(8) 0.7877(2) 0.03738(15) 0.0371(5) Uani 1 1 d . . . . .
H7A H 0.5490 0.8677 0.0058 0.045 Uiso 1 1 calc R U . . .
C8 C 0.38908(7) 0.72907(19) 0.17387(13) 0.0268(4) Uani 1 1 d . . . . .
C9 C 0.40116(9) 0.8806(2) 0.19100(18) 0.0453(6) Uani 1 1 d . . . . .
H9A H 0.3795 0.9164 0.2380 0.068 Uiso 1 1 calc R U . . .
H9B H 0.3945 0.9304 0.1314 0.068 Uiso 1 1 calc R U . . .
H9C H 0.4372 0.8909 0.2145 0.068 Uiso 1 1 calc R U . . .
C10 C 0.34533(7) 0.65158(18) 0.19445(13) 0.0245(4) Uani 1 1 d . . . . .
C11 C 0.29418(7) 0.68960(19) 0.23383(13) 0.0256(4) Uani 1 1 d . . . . .
O1W O 0.38132(10) 0.1143(2) 0.4170(2) 0.0909(7) Uani 1 1 d D . . . .
H1C H 0.3747(16) 0.0326(15) 0.427(3) 0.136 Uiso 1 1 d D U . . .
H1D H 0.3549(12) 0.163(4) 0.408(6) 0.136 Uiso 0.5 1 d D U P C 1
H1E H 0.400(3) 0.130(5) 0.373(4) 0.136 Uiso 0.5 1 d D U P D 2
O2W O 0.44583(11) 0.2069(3) 0.2696(2) 0.1067(8) Uani 1 1 d D . . . .
H2C H 0.4290(16) 0.230(5) 0.219(2) 0.160 Uiso 1 1 d D U . . .
H2D H 0.447(4) 0.125(2) 0.282(5) 0.160 Uiso 0.5 1 d D U P E 1
H2E H 0.4776(4) 0.208(9) 0.269(4) 0.160 Uiso 0.5 1 d D U P F 2
O3W O 0.2625(3) 0.2072(5) 0.4899(5) 0.103(2) Uani 0.5 1 d D U P . .
H3F H 0.254(4) 0.225(8) 0.544(3) 0.154 Uiso 0.5 1 d D U P . .
H3D H 0.264(4) 0.125(3) 0.476(6) 0.154 Uiso 0.5 1 d D U P . .

loop_
_atom_site_aniso_label
_atom_site_aniso_U_11
_atom_site_aniso_U_22
_atom_site_aniso_U_33
_atom_site_aniso_U_23
_atom_site_aniso_U_13
_atom_site_aniso_U_12
Co1 0.01950(13) 0.02500(14) 0.03688(15) -0.00370(11) 0.01002(10) -0.00193(10)
O1 0.0359(8) 0.0303(7) 0.0447(9) -0.0013(6) 0.0179(7) -0.0010(6)
O2 0.0236(7) 0.0266(7) 0.0473(8) -0.0020(6) 0.0127(6) 0.0025(6)
O3 0.0400(9) 0.0434(9) 0.0438(9) -0.0070(7) 0.0033(7) 0.0007(7)
O4 0.0219(7) 0.0529(9) 0.0406(8) -0.0046(7) 0.0101(6) -0.0061(7)
O5 0.0205(6) 0.0294(7) 0.0457(8) -0.0052(6) 0.0130(6) -0.0016(5)
O6 0.0203(6) 0.0481(8) 0.0406(8) 0.0084(7) 0.0092(6) 0.0043(6)
O7 0.0255(7) 0.0424(8) 0.0468(9) 0.0068(7) 0.0130(6) -0.0042(6)
N1 0.0178(7) 0.0285(8) 0.0338(8) -0.0020(7) 0.0080(6) -0.0028(6)
N2 0.0192(7) 0.0280(8) 0.0420(9) -0.0053(7) 0.0106(7) -0.0020(7)
N3 0.0183(7) 0.0288(8) 0.0363(9) -0.0052(7) 0.0080(6) -0.0013(6)
C1 0.0197(9) 0.0428(11) 0.0238(9) 0.0004(8) 0.0056(7) -0.0023(8)
C2 0.0185(9) 0.0345(10) 0.0284(9) 0.0006(8) 0.0069(7) -0.0019(8)
C3 0.0202(9) 0.0321(10) 0.0358(10) 0.0015(8) 0.0067(8) 0.0044(8)
C4 0.0246(10) 0.0296(10) 0.0338(10) 0.0031(8) 0.0098(8) -0.0014(8)
C5 0.0169(8) 0.0311(10) 0.0329(10) -0.0023(8) 0.0080(7) -0.0020(7)
C6 0.0229(10) 0.0379(11) 0.0530(13) 0.0138(10) 0.0107(9) 0.0070(9)
C7 0.0269(10) 0.0374(11) 0.0488(13) 0.0150(9) 0.0127(9) -0.0012(9)
C8 0.0200(9) 0.0277(10) 0.0336(10) -0.0005(8) 0.0065(7) 0.0012(8)
C9 0.0385(12) 0.0279(10) 0.0728(16) -0.0082(11) 0.0239(11) -0.0052(10)
C10 0.0188(9) 0.0253(9) 0.0302(9) -0.0012(7) 0.0057(7) 0.0013(7)
C11 0.0198(9) 0.0291(10) 0.0284(10) -0.0001(7) 0.0051(7) 0.0019(8)
O1W 0.0756(17) 0.0838(17) 0.110(2) 0.0048(15) -0.0101(14) -0.0055(13)
O2W 0.0795(17) 0.0950(19) 0.141(3) -0.0022(18) -0.0143(16) -0.0049(17)
O3W 0.147(6) 0.080(4) 0.081(4) -0.009(3) 0.013(4) -0.040(4)

loop_
_atom_type_symbol
_atom_type_description
_atom_type_scat_dispersion_real
_atom_type_scat_dispersion_imag
_atom_type_scat_source
C C 0.0033 0.0016 'International Tables Vol C Tables 4.2.6.8 and 6.1.1.4'
H H 0.0000 0.0000 'International Tables Vol C Tables 4.2.6.8 and 6.1.1.4'
Co Co 0.3494 0.9721 'International Tables Vol C Tables 4.2.6.8 and 6.1.1.4'
N N 0.0061 0.0033 'International Tables Vol C Tables 4.2.6.8 and 6.1.1.4'
O O 0.0106 0.0060 'International Tables Vol C Tables 4.2.6.8 and 6.1.1.4'

loop_
_geom_angle_atom_site_label_1
_geom_angle_atom_site_label_2
_geom_angle_atom_site_label_3
_geom_angle
_geom_angle_site_symmetry_1
_geom_angle_site_symmetry_3
O5 Co1 O1 171.79(6) . .
O5 Co1 O2 87.72(6) . 4_545
O1 Co1 O2 98.63(7) . 4_545
O5 Co1 O4 90.90(6) . .
O1 Co1 O4 94.39(7) . .
O2 Co1 O4 89.11(7) 4_545 .
O5 Co1 O3 88.54(6) . .
O1 Co1 O3 86.63(6) . .
O2 Co1 O3 86.72(7) 4_545 .
O4 Co1 O3 175.81(5) . .
O5 Co1 N3 78.36(7) . .
O1 Co1 N3 95.34(8) . .
O2 Co1 N3 166.03(5) 4_545 .
O4 Co1 N3 89.99(7) . .
O3 Co1 N3 93.96(7) . .
Co1 O1 H1A 116.3(17) . .
Co1 O1 H1B 105.2(16) . .
H1A O1 H1B 111.9(15) . .
C11 O2 Co1 123.60(11) . 4
Co1 O3 H3A 109.8(18) . .
Co1 O3 H3B 120(3) . .
H3A O3 H3B 114.6(18) . .
Co1 O3 H3E 109(3) . .
H3A O3 H3E 113.9(18) . .
Co1 O4 H4A 112.0(17) . .
Co1 O4 H4B 117.3(16) . .
H4A O4 H4B 114.2(16) . .
C11 O5 Co1 117.90(12) . .
N2 N1 C8 111.72(14) . .
N2 N1 C5 119.21(14) . .
C8 N1 C5 128.96(15) . .
N3 N2 N1 105.90(14) . .
N2 N3 C10 110.08(14) . .
N2 N3 Co1 139.58(12) . .
C10 N3 Co1 110.33(11) . .
O6 C1 O7 124.08(17) . .
O6 C1 C2 118.16(17) . .
O7 C1 C2 117.75(16) . .
C7 C2 C3 118.40(17) . .
C7 C2 C1 120.54(17) . .
C3 C2 C1 121.05(16) . .
C4 C3 C2 121.39(17) . .
C4 C3 H3 119.3 . .
C2 C3 H3 119.3 . .
C3 C4 C5 118.80(17) . .
C3 C4 H4 120.6 . .
C5 C4 H4 120.6 . .
C6 C5 C4 120.87(17) . .
C6 C5 N1 120.16(16) . .
C4 C5 N1 118.96(16) . .
C5 C6 C7 119.31(18) . .
C5 C6 H6A 120.3 . .
C7 C6 H6A 120.3 . .
C2 C7 C6 120.98(18) . .
C2 C7 H7A 119.5 . .
C6 C7 H7A 119.5 . .
N1 C8 C10 103.28(16) . .
N1 C8 C9 126.54(16) . .
C10 C8 C9 130.05(16) . .
C8 C9 H9A 109.5 . .
C8 C9 H9B 109.5 . .
H9A C9 H9B 109.5 . .
C8 C9 H9C 109.5 . .
H9A C9 H9C 109.5 . .
H9B C9 H9C 109.5 . .
N3 C10 C8 109.00(15) . .
N3 C10 C11 118.01(15) . .
C8 C10 C11 132.99(17) . .
O2 C11 O5 125.60(16) . .
O2 C11 C10 119.09(15) . .
O5 C11 C10 115.32(16) . .
H1C O1W H1D 113.3(19) . .
H1C O1W H1E 116(2) . .
H2C O2W H2D 117(2) . .
H2C O2W H2E 117(2) . .
O3W O3W H3F 53(7) 7_556 .
O3W O3W H3D 147(8) 7_556 .
H3F O3W H3D 116(2) . .

loop_
_geom_bond_atom_site_label_1
_geom_bond_atom_site_label_2
_geom_bond_distance
_geom_bond_site_symmetry_2
Co1 O5 2.109(2) .
Co1 O1 2.117(2) .
Co1 O2 2.1176(18) 4_545
Co1 O4 2.124(2) .
Co1 O3 2.168(2) .
Co1 N3 2.1937(19) .
O1 H1A 0.836(9) .
O1 H1B 0.830(9) .
O2 C11 1.269(2) .
O2 Co1 2.1176(18) 4
O3 H3A 0.826(9) .
O3 H3B 0.823(10) .
O3 H3E 0.824(10) .
O4 H4A 0.822(9) .
O4 H4B 0.822(9) .
O5 C11 1.295(2) .
O6 C1 1.277(2) .
O7 C1 1.290(2) .
N1 N2 1.388(2) .
N1 C8 1.390(2) .
N1 C5 1.469(2) .
N2 N3 1.335(2) .
N3 C10 1.383(3) .
C1 C2 1.544(3) .
C2 C7 1.410(3) .
C2 C3 1.417(3) .
C3 C4 1.409(3) .
C3 H3 0.9300 .
C4 C5 1.414(3) .
C4 H4 0.9300 .
C5 C6 1.403(3) .
C6 C7 1.416(3) .
C6 H6A 0.9300 .
C7 H7A 0.9300 .
C8 C10 1.404(3) .
C8 C9 1.515(3) .
C9 H9A 0.9600 .
C9 H9B 0.9600 .
C9 H9C 0.9600 .
C10 C11 1.515(2) .
O1W H1C 0.824(10) .
O1W H1D 0.830(10) .
O1W H1E 0.820(10) .
O2W H2C 0.817(10) .
O2W H2D 0.816(10) .
O2W H2E 0.819(10) .
O3W O3W 1.103(12) 7_556
O3W H3F 0.818(10) .
O3W H3D 0.819(10) .

loop_
_geom_torsion_atom_site_label_1
_geom_torsion_atom_site_label_2
_geom_torsion_atom_site_label_3
_geom_torsion_atom_site_label_4
_geom_torsion
_geom_torsion_site_symmetry_1
C8 N1 N2 N3 1.3(2) .
C5 N1 N2 N3 177.79(15) .
N1 N2 N3 C10 -0.85(19) .
N1 N2 N3 Co1 -179.51(14) .
O6 C1 C2 C7 -173.51(18) .
O7 C1 C2 C7 6.6(3) .
O6 C1 C2 C3 5.2(3) .
O7 C1 C2 C3 -174.68(17) .
C7 C2 C3 C4 -4.3(3) .
C1 C2 C3 C4 176.94(17) .
C2 C3 C4 C5 1.0(3) .
C3 C4 C5 C6 3.5(3) .
C3 C4 C5 N1 -176.66(16) .
N2 N1 C5 C6 146.61(19) .
C8 N1 C5 C6 -37.6(3) .
N2 N1 C5 C4 -33.3(2) .
C8 N1 C5 C4 142.5(2) .
C4 C5 C6 C7 -4.5(3) .
N1 C5 C6 C7 175.63(18) .
C3 C2 C7 C6 3.3(3) .
C1 C2 C7 C6 -177.99(19) .
C5 C6 C7 C2 1.1(3) .
N2 N1 C8 C10 -1.2(2) .
C5 N1 C8 C10 -177.26(17) .
N2 N1 C8 C9 174.90(19) .
C5 N1 C8 C9 -1.1(3) .
N2 N3 C10 C8 0.1(2) .
Co1 N3 C10 C8 179.18(12) .
N2 N3 C10 C11 -179.71(15) .
Co1 N3 C10 C11 -0.6(2) .
N1 C8 C10 N3 0.7(2) .
C9 C8 C10 N3 -175.3(2) .
N1 C8 C10 C11 -179.55(18) .
C9 C8 C10 C11 4.5(4) .
Co1 O2 C11 O5 -7.7(3) 4
Co1 O2 C11 C10 171.83(12) 4
Co1 O5 C11 O2 -177.39(15) .
Co1 O5 C11 C10 3.1(2) .
N3 C10 C11 O2 178.88(17) .
C8 C10 C11 O2 -0.9(3) .
N3 C10 C11 O5 -1.6(2) .
C8 C10 C11 O5 178.70(19) .
